data_4103802
loop_
_publ_author_name
'Matthew J. Belousoff'
'Phuc Ung'
'Craig M. Forsyth'
'Yitzhak Tor'
'Leone Spiccia'
'Bim Graham'

_publ_contact_author_address
;Medicinal Chemistry and Drug Action, Monash Institute 
of Pharmaceutical Sciences, 
Monash University, Parkville, Vic 3052, Australia.  
;
_publ_contact_author_email bim.graham@vcp.monash.edu.au
_publ_contact_author_name 'Bim Graham'
_publ_section_title
;
 New Macrocyclic Terbium(III) Complex for Use in RNA Footprinting
 Experiments
;
_journal_name_full 'Journal of the American Chemical Society'
_journal_page_first 1106
_journal_page_last 1114
_journal_paper_doi 10.1021/ja807301r
_journal_volume 131
_journal_year 2009
_chemical_formula_moiety 'C26 H53 F3 N7 O7 S Tb, 2(C F3 O3 S), C2 H3 N'
_chemical_formula_sum 'C30 H56 F9 N8 O13 S3 Tb'
_chemical_formula_weight 1162.93
_chemical_name_systematic
; 
 ? 
;
_space_group_IT_number 2
_symmetry_cell_setting triclinic
_symmetry_space_group_name_Hall '-P 1'
_symmetry_space_group_name_H-M 'P -1'
_atom_sites_solution_hydrogens geom
_atom_sites_solution_primary direct
_atom_sites_solution_secondary difmap
_audit_creation_method SHELXL-97
_cell_angle_alpha 103.382(2)
_cell_angle_beta 97.274(2)
_cell_angle_gamma 95.948(2)
_cell_formula_units_Z 2
_cell_length_a 11.6554(4)
_cell_length_b 13.5597(5)
_cell_length_c 15.5642(5)
_cell_measurement_temperature 123(2)
_cell_volume 2351.15(14)
_computing_cell_refinement 'Bruker Apex2 v2.0 (Bruker AXS, 2005)'
_computing_data_collection 'Bruker Apex2 v2.0 (Bruker AXS, 2005)'
_computing_data_reduction 'Bruker Apex2 v2.0 (Bruker AXS, 2005)'
_computing_molecular_graphics 'X-Seed (Barbour, 2001)'
_computing_publication_material 'CIFTAB (Sheldrick, 1997)'
_computing_structure_refinement 'SHELXL-97 (Sheldrick, 1997)'
_computing_structure_solution 'SHELXS-97 (Sheldrick, 1990)'
_diffrn_ambient_temperature 123(2)
_diffrn_measured_fraction_theta_full 0.999
_diffrn_measured_fraction_theta_max 0.999
_diffrn_measurement_device_type 'Bruker X8 Apex CCD'
_diffrn_measurement_method 'phi and omega scans'
_diffrn_radiation_monochromator graphite
_diffrn_radiation_source 'fine-focus sealed tube'
_diffrn_radiation_type MoK\a
_diffrn_radiation_wavelength 0.71073
_diffrn_reflns_av_R_equivalents 0.0275
_diffrn_reflns_av_sigmaI/netI 0.0212
_diffrn_reflns_limit_h_max 13
_diffrn_reflns_limit_h_min -15
_diffrn_reflns_limit_k_max 17
_diffrn_reflns_limit_k_min -17
_diffrn_reflns_limit_l_max 20
_diffrn_reflns_limit_l_min -20
_diffrn_reflns_number 51799
_diffrn_reflns_theta_full 27.50
_diffrn_reflns_theta_max 27.50
_diffrn_reflns_theta_min 1.78
_diffrn_standards_number 0
_exptl_absorpt_coefficient_mu 1.737
_exptl_absorpt_correction_T_max 0.80
_exptl_absorpt_correction_T_min 0.65
_exptl_absorpt_correction_type multi-scan
_exptl_absorpt_process_details 'SADABS (Sheldrick, 1997)'
_exptl_crystal_colour Colorless
_exptl_crystal_density_diffrn 1.643
_exptl_crystal_density_method 'not measured'
_exptl_crystal_description 'Thin Block'
_exptl_crystal_F_000 1180
_exptl_crystal_size_max 0.30
_exptl_crystal_size_mid 0.25
_exptl_crystal_size_min 0.13
_refine_diff_density_max 1.090
_refine_diff_density_min -0.546
_refine_diff_density_rms 0.067
_refine_ls_extinction_method none
_refine_ls_goodness_of_fit_ref 1.067
_refine_ls_hydrogen_treatment mixed
_refine_ls_matrix_type full
_refine_ls_number_parameters 617
_refine_ls_number_reflns 10802
_refine_ls_number_restraints 5
_refine_ls_restrained_S_all 1.067
_refine_ls_R_factor_all 0.0224
_refine_ls_R_factor_gt 0.0205
_refine_ls_shift/su_max 0.004
_refine_ls_shift/su_mean 0.000
_refine_ls_structure_factor_coef Fsqd
_refine_ls_weighting_details 'calc w=1/[\s^2^(Fo^2^)+(0.0198P)^2^+1.9937P] where P=(Fo^2^+2Fc^2^)/3'
_refine_ls_weighting_scheme calc
_refine_ls_wR_factor_gt 0.0497
_refine_ls_wR_factor_ref 0.0506
_reflns_number_gt 10231
_reflns_number_total 10802
_reflns_threshold_expression >2sigma(I)
_cod_data_source_file ja807301r_si_002.cif
_cod_data_source_block C1
_cod_database_code 4103802

loop_
_symmetry_equiv_pos_as_xyz
'x, y, z'
'-x, -y, -z'

loop_
_atom_site_label
_atom_site_type_symbol
_atom_site_fract_x
_atom_site_fract_y
_atom_site_fract_z
_atom_site_U_iso_or_equiv
_atom_site_adp_type
_atom_site_occupancy
_atom_site_symmetry_multiplicity
_atom_site_calc_flag
_atom_site_refinement_flags
_atom_site_disorder_assembly
_atom_site_disorder_group
Tb1 Tb 0.705056(7) 0.763592(6) 0.732327(5) 0.01484(3) Uani 1 1 d . . .
S1 S 0.89151(4) 0.55395(4) 0.70358(3) 0.02124(10) Uani 1 1 d . . .
S2 S 0.72988(4) 0.99806(4) 0.38129(3) 0.01920(9) Uani 1 1 d . . .
S3 S 0.24502(4) 0.79321(4) 0.99011(3) 0.01855(9) Uani 1 1 d . . .
F1 F 0.94002(15) 0.38962(11) 0.75128(10) 0.0478(4) Uani 1 1 d . . .
F2 F 0.79239(15) 0.45198(12) 0.80268(12) 0.0534(4) Uani 1 1 d . . .
F3 F 0.96696(15) 0.52501(12) 0.85981(9) 0.0510(4) Uani 1 1 d . . .
F4 F 0.68239(17) 0.90487(15) 0.20932(10) 0.0655(5) Uani 1 1 d . . .
F5 F 0.86041(14) 0.91092(12) 0.26743(11) 0.0492(4) Uani 1 1 d . . .
F6 F 0.72828(15) 0.80579(11) 0.29435(12) 0.0522(4) Uani 1 1 d . . .
F7 F 0.2606(2) 0.61616(13) 1.02972(12) 0.0769(7) Uani 1 1 d . . .
F8 F 0.09442(19) 0.66809(18) 1.03870(14) 0.0872(8) Uani 1 1 d . . .
F9 F 0.24001(19) 0.73794(12) 1.14043(10) 0.0611(5) Uani 1 1 d . . .
O1 O 0.64391(13) 0.61162(11) 0.61219(9) 0.0228(3) Uani 1 1 d D . .
O2 O 0.55831(12) 0.66113(10) 0.77475(9) 0.0203(3) Uani 1 1 d . . .
O3 O 0.55671(11) 0.78796(10) 0.62446(8) 0.0182(3) Uani 1 1 d . . .
O4 O 0.82089(11) 0.77655(10) 0.62197(9) 0.0193(3) Uani 1 1 d . . .
O5 O 0.83824(12) 0.64100(10) 0.74835(9) 0.0205(3) Uani 1 1 d . . .
O6 O 0.81783(15) 0.48874(12) 0.62601(10) 0.0367(4) Uani 1 1 d . . .
O7 O 1.01059(15) 0.58010(13) 0.69448(12) 0.0388(4) Uani 1 1 d . . .
O8 O 0.60730(13) 0.97233(12) 0.38619(10) 0.0285(3) Uani 1 1 d . . .
O9 O 0.75930(14) 1.09163(12) 0.35685(11) 0.0320(3) Uani 1 1 d . . .
O10 O 0.80973(14) 0.97756(13) 0.45125(11) 0.0347(4) Uani 1 1 d . . .
O11 O 0.37011(14) 0.81685(14) 1.01409(11) 0.0385(4) Uani 1 1 d . . .
O12 O 0.20524(13) 0.73732(12) 0.89835(10) 0.0300(3) Uani 1 1 d . . .
O13 O 0.18120(16) 0.87343(13) 1.02438(11) 0.0389(4) Uani 1 1 d . . .
N1 N 0.75922(15) 0.79043(12) 0.91185(10) 0.0202(3) Uani 1 1 d . . .
N2 N 0.56042(14) 0.86959(12) 0.81730(10) 0.0180(3) Uani 1 1 d . . .
N3 N 0.71641(14) 0.95485(12) 0.70684(10) 0.0175(3) Uani 1 1 d . A .
N4 N 0.91186(14) 0.87242(12) 0.79499(10) 0.0184(3) Uani 1 1 d . . .
N5 N 0.38140(15) 0.63253(12) 0.81636(11) 0.0201(3) Uani 1 1 d D . .
N6 N 0.53255(16) 0.82923(13) 0.49153(11) 0.0241(4) Uani 1 1 d D . .
N7 N 0.99000(15) 0.80603(13) 0.57136(11) 0.0201(3) Uani 1 1 d . . .
N8 N 0.39417(17) 0.55340(16) 0.58126(13) 0.0355(4) Uani 1 1 d . . .
C1 C 0.65795(18) 0.82483(15) 0.95386(12) 0.0221(4) Uani 1 1 d . . .
H1A H 0.6836 0.8532 1.0189 0.027 Uiso 1 1 calc R . .
H1B H 0.5977 0.7650 0.9458 0.027 Uiso 1 1 calc R . .
C2 C 0.60430(18) 0.90504(15) 0.91503(12) 0.0219(4) Uani 1 1 d . . .
H2A H 0.5387 0.9256 0.9466 0.026 Uiso 1 1 calc R . .
H2B H 0.6635 0.9663 0.9260 0.026 Uiso 1 1 calc R . .
C3 C 0.53921(17) 0.96076(14) 0.78238(13) 0.0197(4) Uani 1 1 d . . .
H3A H 0.4999 1.0071 0.8245 0.024 Uiso 1 1 calc R . .
H3B H 0.4866 0.9383 0.7243 0.024 Uiso 1 1 calc R . .
C4 C 0.65156(17) 1.01830(14) 0.77025(13) 0.0202(4) Uani 1 1 d . . .
H4A H 0.6336 1.0786 0.7480 0.024 Uiso 1 1 calc R . .
H4B H 0.7022 1.0435 0.8291 0.024 Uiso 1 1 calc R . .
C5 C 0.83945(17) 1.00519(15) 0.72186(13) 0.0198(4) Uani 1 1 d . . .
H5A H 0.8407 1.0800 0.7305 0.024 Uiso 1 1 calc R . .
H5B H 0.8762 0.9795 0.6686 0.024 Uiso 1 1 calc R . .
C6 C 0.90823(17) 0.98368(14) 0.80323(13) 0.0208(4) Uani 1 1 d . . .
H6A H 0.9891 1.0192 0.8124 0.025 Uiso 1 1 calc R . .
H6B H 0.8727 1.0120 0.8566 0.025 Uiso 1 1 calc R . .
C7 C 0.95567(17) 0.85743(16) 0.88462(12) 0.0224(4) Uani 1 1 d . . .
H7A H 1.0256 0.9081 0.9123 0.027 Uiso 1 1 calc R . .
H7B H 0.9793 0.7883 0.8773 0.027 Uiso 1 1 calc R . .
C8 C 0.86432(18) 0.86900(16) 0.94621(13) 0.0239(4) Uani 1 1 d . . .
H8A H 0.8991 0.8632 1.0060 0.029 Uiso 1 1 calc R . .
H8B H 0.8403 0.9380 0.9531 0.029 Uiso 1 1 calc R . .
C9 C 0.78363(19) 0.69172(16) 0.93329(13) 0.0245(4) Uani 1 1 d . . .
H9A H 0.8583 0.6754 0.9133 0.029 Uiso 1 1 calc R . .
H9B H 0.7215 0.6369 0.8976 0.029 Uiso 1 1 calc R . .
C10 C 0.7913(2) 0.68832(19) 1.03147(15) 0.0369(5) Uani 1 1 d . . .
H10A H 0.8079 0.6207 1.0375 0.055 Uiso 1 1 calc R . .
H10B H 0.7169 0.7014 1.0519 0.055 Uiso 1 1 calc R . .
H10C H 0.8540 0.7407 1.0678 0.055 Uiso 1 1 calc R . .
C11 C 0.44797(17) 0.80147(14) 0.80105(13) 0.0202(4) Uani 1 1 d . . .
H11A H 0.4027 0.8041 0.7435 0.024 Uiso 1 1 calc R . .
H11B H 0.4020 0.8260 0.8491 0.024 Uiso 1 1 calc R . .
C12 C 0.46661(17) 0.69215(15) 0.79829(12) 0.0189(4) Uani 1 1 d . . .
C13 C 0.38068(18) 0.52158(15) 0.80528(14) 0.0237(4) Uani 1 1 d . . .
H13 H 0.4113 0.4930 0.7488 0.028 Uiso 1 1 calc R . .
C14 C 0.4577(2) 0.4995(2) 0.88296(18) 0.0393(6) Uani 1 1 d . . .
H14A H 0.5380 0.5314 0.8863 0.059 Uiso 1 1 calc R . .
H14B H 0.4558 0.4254 0.8740 0.059 Uiso 1 1 calc R . .
H14C H 0.4288 0.5276 0.9388 0.059 Uiso 1 1 calc R . .
C15 C 0.25470(19) 0.47334(16) 0.79642(15) 0.0289(5) Uani 1 1 d . . .
H15A H 0.2079 0.4892 0.7458 0.043 Uiso 1 1 calc R . .
H15B H 0.2237 0.5007 0.8514 0.043 Uiso 1 1 calc R . .
H15C H 0.2514 0.3990 0.7864 0.043 Uiso 1 1 calc R . .
C16 C 0.66305(17) 0.94496(15) 0.61327(12) 0.0206(4) Uani 1 1 d . . .
H16A H 0.7255 0.9460 0.5757 0.025 Uiso 1 1 calc R A .
H16B H 0.6211 1.0042 0.6104 0.025 Uiso 1 1 calc R . .
C17 C 0.57893(16) 0.84728(14) 0.57636(12) 0.0179(4) Uani 1 1 d . A .
C18 C 0.4515(2) 0.73688(15) 0.44275(13) 0.0265(4) Uani 0.50 1 d P A 1
H18 H 0.4202 0.7043 0.4880 0.032 Uiso 0.50 1 calc PR A 1
C18' C 0.4515(2) 0.73688(15) 0.44275(13) 0.0265(4) Uani 0.50 1 d P A 2
H18' H 0.4497 0.6877 0.4817 0.032 Uiso 0.50 1 calc PR A 2
C19 C 0.5085(8) 0.6645(6) 0.3889(5) 0.0394(16) Uani 0.50 1 d P A 1
H19A H 0.5746 0.6481 0.4261 0.059 Uiso 0.50 1 calc PR A 1
H19B H 0.5369 0.6933 0.3420 0.059 Uiso 0.50 1 calc PR A 1
H19C H 0.4535 0.6022 0.3615 0.059 Uiso 0.50 1 calc PR A 1
C19' C 0.5023(8) 0.6851(7) 0.3551(5) 0.050(2) Uani 0.50 1 d P A 2
H19D H 0.5828 0.6737 0.3719 0.075 Uiso 0.50 1 calc PR A 2
H19E H 0.5008 0.7303 0.3143 0.075 Uiso 0.50 1 calc PR A 2
H19F H 0.4543 0.6194 0.3254 0.075 Uiso 0.50 1 calc PR A 2
C20 C 0.3443(7) 0.7717(6) 0.3878(5) 0.0383(18) Uani 0.50 1 d P A 1
H20A H 0.3080 0.8208 0.4288 0.057 Uiso 0.50 1 calc PR A 1
H20B H 0.2867 0.7117 0.3581 0.057 Uiso 0.50 1 calc PR A 1
H20C H 0.3726 0.8039 0.3428 0.057 Uiso 0.50 1 calc PR A 1
C20' C 0.3390(7) 0.7590(6) 0.4240(5) 0.0402(17) Uani 0.50 1 d P A 2
H20D H 0.3110 0.7878 0.4800 0.060 Uiso 0.50 1 calc PR A 2
H20E H 0.2876 0.6961 0.3914 0.060 Uiso 0.50 1 calc PR A 2
H20F H 0.3390 0.8088 0.3872 0.060 Uiso 0.50 1 calc PR A 2
C21 C 0.99239(16) 0.83547(15) 0.73220(12) 0.0193(4) Uani 1 1 d . . .
H21A H 1.0248 0.7759 0.7474 0.023 Uiso 1 1 calc R . .
H21B H 1.0582 0.8902 0.7380 0.023 Uiso 1 1 calc R . .
C22 C 0.92888(16) 0.80487(14) 0.63669(12) 0.0183(4) Uani 1 1 d . . .
C23 C 0.93525(18) 0.76990(16) 0.47653(13) 0.0236(4) Uani 1 1 d . . .
H23 H 0.8619 0.8014 0.4687 0.028 Uiso 1 1 calc R . .
C24 C 1.0175(2) 0.8070(2) 0.41926(15) 0.0369(5) Uani 1 1 d . . .
H24A H 1.0353 0.8817 0.4383 0.055 Uiso 1 1 calc R . .
H24B H 0.9805 0.7864 0.3565 0.055 Uiso 1 1 calc R . .
H24C H 1.0899 0.7767 0.4259 0.055 Uiso 1 1 calc R . .
C25 C 0.9031(2) 0.65419(18) 0.45062(15) 0.0357(5) Uani 1 1 d . . .
H25A H 0.8500 0.6340 0.4895 0.054 Uiso 1 1 calc R . .
H25B H 0.9740 0.6219 0.4574 0.054 Uiso 1 1 calc R . .
H25C H 0.8645 0.6320 0.3883 0.054 Uiso 1 1 calc R . .
C26 C 0.8981(2) 0.47587(17) 0.78429(15) 0.0329(5) Uani 1 1 d . . .
C27 C 0.7500(2) 0.89963(18) 0.28254(16) 0.0338(5) Uani 1 1 d . . .
C28 C 0.2081(3) 0.6985(2) 1.05298(17) 0.0455(7) Uani 1 1 d . . .
C29 C 0.2068(2) 0.6391(2) 0.58537(18) 0.0414(6) Uani 1 1 d . . .
H29A H 0.1615 0.6220 0.5251 0.062 Uiso 1 1 calc R . .
H29B H 0.2286 0.7134 0.6060 0.062 Uiso 1 1 calc R . .
H29C H 0.1596 0.6151 0.6262 0.062 Uiso 1 1 calc R . .
C30 C 0.31156(19) 0.58989(16) 0.58350(13) 0.0256(4) Uani 1 1 d . . .
H1W H 0.5712(15) 0.590(2) 0.5990(19) 0.046(8) Uiso 1 1 d D . .
H2W H 0.682(2) 0.5599(19) 0.605(2) 0.066(10) Uiso 1 1 d D . .
H5 H 0.3267(17) 0.6614(17) 0.8369(15) 0.027(6) Uiso 1 1 d D . .
H6 H 0.554(2) 0.8736(17) 0.4639(16) 0.032(7) Uiso 1 1 d D . .
H7 H 1.061(2) 0.8319(19) 0.5847(16) 0.026(6) Uiso 1 1 d . . .

loop_
_atom_site_aniso_label
_atom_site_aniso_U_11
_atom_site_aniso_U_22
_atom_site_aniso_U_33
_atom_site_aniso_U_23
_atom_site_aniso_U_13
_atom_site_aniso_U_12
Tb1 0.01575(5) 0.01484(5) 0.01309(4) 0.00127(3) 0.00289(3) 0.00255(3)
S1 0.0244(2) 0.0192(2) 0.0207(2) 0.00328(18) 0.00541(19) 0.00686(19)
S2 0.0166(2) 0.0232(2) 0.0207(2) 0.00936(18) 0.00555(17) 0.00400(18)
S3 0.0185(2) 0.0185(2) 0.0155(2) -0.00234(17) 0.00320(17) 0.00227(18)
F1 0.0756(11) 0.0294(7) 0.0464(8) 0.0125(7) 0.0159(8) 0.0290(8)
F2 0.0670(11) 0.0377(8) 0.0701(11) 0.0267(8) 0.0384(9) 0.0090(8)
F3 0.0739(11) 0.0515(9) 0.0282(7) 0.0072(7) -0.0047(7) 0.0323(8)
F4 0.0815(13) 0.0834(13) 0.0282(8) -0.0024(8) -0.0017(8) 0.0450(11)
F5 0.0499(9) 0.0498(9) 0.0595(10) 0.0172(8) 0.0347(8) 0.0198(7)
F6 0.0617(10) 0.0258(7) 0.0684(11) 0.0033(7) 0.0232(9) 0.0060(7)
F7 0.157(2) 0.0292(9) 0.0528(10) 0.0136(8) 0.0312(12) 0.0264(11)
F8 0.0839(15) 0.0898(16) 0.0710(13) 0.0010(11) 0.0337(11) -0.0491(13)
F9 0.1167(16) 0.0363(8) 0.0278(7) 0.0068(7) 0.0179(9) -0.0055(9)
O1 0.0197(7) 0.0203(7) 0.0241(7) -0.0024(6) 0.0024(6) 0.0030(6)
O2 0.0222(7) 0.0189(7) 0.0206(6) 0.0037(5) 0.0067(5) 0.0043(5)
O3 0.0190(6) 0.0180(6) 0.0178(6) 0.0049(5) 0.0027(5) 0.0023(5)
O4 0.0168(6) 0.0210(7) 0.0180(6) 0.0015(5) 0.0030(5) 0.0007(5)
O5 0.0227(7) 0.0183(7) 0.0195(6) 0.0020(5) 0.0028(5) 0.0055(5)
O6 0.0449(10) 0.0301(9) 0.0277(8) -0.0068(7) -0.0059(7) 0.0170(7)
O7 0.0327(9) 0.0328(9) 0.0554(11) 0.0091(8) 0.0228(8) 0.0088(7)
O8 0.0250(8) 0.0308(8) 0.0348(8) 0.0147(7) 0.0107(6) 0.0049(6)
O9 0.0310(8) 0.0249(8) 0.0437(9) 0.0134(7) 0.0109(7) 0.0029(6)
O10 0.0319(9) 0.0421(10) 0.0325(8) 0.0126(7) 0.0028(7) 0.0113(7)
O11 0.0263(8) 0.0518(11) 0.0349(9) 0.0092(8) 0.0018(7) -0.0001(8)
O12 0.0311(8) 0.0326(8) 0.0217(7) -0.0036(6) 0.0038(6) 0.0076(7)
O13 0.0471(10) 0.0364(9) 0.0268(8) -0.0070(7) -0.0025(7) 0.0210(8)
N1 0.0250(9) 0.0201(8) 0.0158(7) 0.0031(6) 0.0044(6) 0.0058(7)
N2 0.0206(8) 0.0161(8) 0.0168(7) 0.0025(6) 0.0037(6) 0.0031(6)
N3 0.0177(8) 0.0175(8) 0.0157(7) 0.0017(6) 0.0020(6) 0.0017(6)
N4 0.0186(8) 0.0199(8) 0.0148(7) 0.0004(6) 0.0021(6) 0.0035(6)
N5 0.0216(8) 0.0178(8) 0.0215(8) 0.0030(6) 0.0081(7) 0.0044(7)
N6 0.0333(10) 0.0191(8) 0.0176(8) 0.0060(7) -0.0003(7) -0.0055(7)
N7 0.0162(8) 0.0221(8) 0.0198(8) 0.0004(6) 0.0036(6) 0.0019(7)
N8 0.0276(10) 0.0380(11) 0.0344(10) -0.0001(9) 0.0016(8) 0.0000(9)
C1 0.0282(10) 0.0232(10) 0.0146(8) 0.0019(7) 0.0057(7) 0.0055(8)
C2 0.0265(10) 0.0212(10) 0.0168(9) 0.0004(7) 0.0055(8) 0.0057(8)
C3 0.0216(9) 0.0157(9) 0.0226(9) 0.0035(7) 0.0061(7) 0.0058(7)
C4 0.0235(10) 0.0153(9) 0.0215(9) 0.0019(7) 0.0057(8) 0.0046(7)
C5 0.0200(9) 0.0165(9) 0.0211(9) 0.0026(7) 0.0033(7) -0.0008(7)
C6 0.0206(9) 0.0170(9) 0.0208(9) -0.0013(7) 0.0011(7) 0.0006(7)
C7 0.0222(10) 0.0244(10) 0.0170(9) 0.0011(8) -0.0026(7) 0.0030(8)
C8 0.0285(11) 0.0246(10) 0.0148(8) -0.0003(7) -0.0009(8) 0.0038(8)
C9 0.0318(11) 0.0226(10) 0.0209(9) 0.0061(8) 0.0048(8) 0.0096(8)
C10 0.0531(15) 0.0387(13) 0.0259(11) 0.0153(10) 0.0102(10) 0.0171(11)
C11 0.0195(9) 0.0184(9) 0.0233(9) 0.0040(7) 0.0069(7) 0.0039(7)
C12 0.0221(9) 0.0206(9) 0.0136(8) 0.0027(7) 0.0037(7) 0.0034(7)
C13 0.0299(11) 0.0169(9) 0.0254(10) 0.0049(8) 0.0089(8) 0.0030(8)
C14 0.0314(12) 0.0373(13) 0.0528(15) 0.0241(12) -0.0020(11) 0.0019(10)
C15 0.0321(12) 0.0216(10) 0.0305(11) 0.0058(9) 0.0012(9) -0.0024(9)
C16 0.0230(10) 0.0201(9) 0.0181(9) 0.0055(7) 0.0014(7) 0.0006(8)
C17 0.0184(9) 0.0169(9) 0.0183(8) 0.0026(7) 0.0040(7) 0.0046(7)
C18 0.0383(12) 0.0189(10) 0.0182(9) 0.0040(8) -0.0010(8) -0.0065(9)
C18' 0.0383(12) 0.0189(10) 0.0182(9) 0.0040(8) -0.0010(8) -0.0065(9)
C19 0.037(3) 0.027(3) 0.047(5) -0.004(3) 0.005(4) 0.001(2)
C19' 0.043(4) 0.050(5) 0.039(4) -0.023(3) 0.012(4) -0.002(4)
C20 0.032(3) 0.023(3) 0.051(4) 0.008(3) -0.019(3) -0.003(2)
C20' 0.028(3) 0.025(3) 0.058(5) -0.002(3) 0.000(4) -0.001(2)
C21 0.0170(9) 0.0190(9) 0.0197(9) 0.0006(7) 0.0033(7) 0.0014(7)
C22 0.0184(9) 0.0151(9) 0.0201(9) 0.0011(7) 0.0033(7) 0.0027(7)
C23 0.0213(10) 0.0307(11) 0.0176(9) 0.0021(8) 0.0032(7) 0.0057(8)
C24 0.0316(12) 0.0555(16) 0.0236(10) 0.0080(10) 0.0102(9) 0.0036(11)
C25 0.0431(14) 0.0319(12) 0.0245(11) -0.0045(9) -0.0010(10) 0.0039(10)
C26 0.0466(14) 0.0252(11) 0.0321(11) 0.0101(9) 0.0114(10) 0.0150(10)
C27 0.0359(13) 0.0331(12) 0.0350(12) 0.0085(10) 0.0100(10) 0.0109(10)
C28 0.0695(19) 0.0310(13) 0.0319(12) -0.0005(10) 0.0186(13) -0.0061(13)
C29 0.0340(13) 0.0436(15) 0.0468(14) 0.0069(12) 0.0105(11) 0.0108(11)
C30 0.0267(11) 0.0258(10) 0.0221(9) 0.0044(8) 0.0052(8) -0.0051(9)

loop_
_atom_type_symbol
_atom_type_description
_atom_type_scat_dispersion_real
_atom_type_scat_dispersion_imag
_atom_type_scat_source
C C 0.0033 0.0016 'International Tables Vol C Tables 4.2.6.8 and 6.1.1.4'
H H 0.0000 0.0000 'International Tables Vol C Tables 4.2.6.8 and 6.1.1.4'
N N 0.0061 0.0033 'International Tables Vol C Tables 4.2.6.8 and 6.1.1.4'
O O 0.0106 0.0060 'International Tables Vol C Tables 4.2.6.8 and 6.1.1.4'
F F 0.0171 0.0103 'International Tables Vol C Tables 4.2.6.8 and 6.1.1.4'
S S 0.1246 0.1234 'International Tables Vol C Tables 4.2.6.8 and 6.1.1.4'
Tb Tb -0.1723 4.1537 'International Tables Vol C Tables 4.2.6.8 and 6.1.1.4'

loop_
_geom_angle_atom_site_label_1
_geom_angle_atom_site_label_2
_geom_angle_atom_site_label_3
_geom_angle
O4 Tb1 O2 145.44(5)
O4 Tb1 O3 82.68(4)
O2 Tb1 O3 85.96(5)
O4 Tb1 O1 73.44(5)
O2 Tb1 O1 72.03(5)
O3 Tb1 O1 68.05(5)
O4 Tb1 O5 77.74(5)
O2 Tb1 O5 89.93(5)
O3 Tb1 O5 138.62(4)
O1 Tb1 O5 71.53(5)
O4 Tb1 N2 137.84(5)
O2 Tb1 N2 66.95(5)
O3 Tb1 N2 72.32(5)
O1 Tb1 N2 123.82(5)
O5 Tb1 N2 141.81(5)
O4 Tb1 N4 66.16(5)
O2 Tb1 N4 141.25(5)
O3 Tb1 N4 129.03(5)
O1 Tb1 N4 131.30(5)
O5 Tb1 N4 74.25(5)
N2 Tb1 N4 104.50(5)
O4 Tb1 N3 70.69(5)
O2 Tb1 N3 131.81(5)
O3 Tb1 N3 64.62(5)
O1 Tb1 N3 122.92(5)
O5 Tb1 N3 137.47(5)
N2 Tb1 N3 68.06(5)
N4 Tb1 N3 67.34(5)
O4 Tb1 N1 132.01(5)
O2 Tb1 N1 73.50(5)
O3 Tb1 N1 140.58(5)
O1 Tb1 N1 131.83(5)
O5 Tb1 N1 75.85(5)
N2 Tb1 N1 68.76(5)
N4 Tb1 N1 68.44(5)
N3 Tb1 N1 105.11(5)
O7 S1 O6 116.28(11)
O7 S1 O5 113.68(9)
O6 S1 O5 113.84(9)
O7 S1 C26 104.56(11)
O6 S1 C26 103.81(11)
O5 S1 C26 102.57(9)
O9 S2 O10 116.22(10)
O9 S2 O8 115.35(9)
O10 S2 O8 114.84(9)
O9 S2 C27 103.16(10)
O10 S2 C27 102.24(10)
O8 S2 C27 102.00(10)
O13 S3 O11 115.22(11)
O13 S3 O12 115.91(9)
O11 S3 O12 114.54(10)
O13 S3 C28 102.68(12)
O11 S3 C28 102.83(13)
O12 S3 C28 102.94(11)
C12 O2 Tb1 123.56(12)
C17 O3 Tb1 119.98(12)
C22 O4 Tb1 124.80(12)
S1 O5 Tb1 146.76(8)
C1 N1 C8 110.31(15)
C1 N1 C9 109.05(15)
C8 N1 C9 109.58(16)
C1 N1 Tb1 108.41(11)
C8 N1 Tb1 109.17(11)
C9 N1 Tb1 110.30(11)
C11 N2 C2 110.22(15)
C11 N2 C3 107.88(15)
C2 N2 C3 108.47(14)
C11 N2 Tb1 106.71(11)
C2 N2 Tb1 111.59(11)
C3 N2 Tb1 111.90(11)
C16 N3 C5 109.63(14)
C16 N3 C4 110.70(15)
C5 N3 C4 108.40(14)
C16 N3 Tb1 107.02(11)
C5 N3 Tb1 111.31(11)
C4 N3 Tb1 109.78(10)
C21 N4 C6 109.46(15)
C21 N4 C7 109.13(15)
C6 N4 C7 108.70(15)
C21 N4 Tb1 107.63(11)
C6 N4 Tb1 111.85(11)
C7 N4 Tb1 110.03(11)
C12 N5 C13 123.36(17)
C17 N6 C18 124.14(16)
C22 N7 C23 121.50(17)
N1 C1 C2 112.93(15)
N2 C2 C1 113.50(16)
N2 C3 C4 111.69(15)
N3 C4 C3 113.13(15)
N3 C5 C6 110.66(15)
N4 C6 C5 112.89(15)
N4 C7 C8 112.13(16)
N1 C8 C7 112.34(16)
N1 C9 C10 116.64(17)
N2 C11 C12 111.45(16)
O2 C12 N5 123.20(18)
O2 C12 C11 119.40(17)
N5 C12 C11 117.29(17)
N5 C13 C14 111.05(18)
N5 C13 C15 107.80(17)
C14 C13 C15 111.87(17)
N3 C16 C17 111.94(15)
O3 C17 N6 123.09(18)
O3 C17 C16 120.90(16)
N6 C17 C16 116.01(16)
C19 C18 N6 111.8(4)
C19 C18 C20 113.5(5)
N6 C18 C20 108.2(3)
N4 C21 C22 110.51(15)
O4 C22 N7 121.87(17)
O4 C22 C21 119.48(16)
N7 C22 C21 118.63(17)
N7 C23 C24 108.69(17)
N7 C23 C25 110.73(17)
C24 C23 C25 112.58(19)
F2 C26 F3 108.5(2)
F2 C26 F1 108.6(2)
F3 C26 F1 108.17(19)
F2 C26 S1 110.21(16)
F3 C26 S1 111.15(16)
F1 C26 S1 110.14(16)
F4 C27 F6 108.5(2)
F4 C27 F5 107.3(2)
F6 C27 F5 106.43(19)
F4 C27 S2 112.04(16)
F6 C27 S2 111.55(16)
F5 C27 S2 110.71(17)
F8 C28 F7 107.7(2)
F8 C28 F9 107.5(2)
F7 C28 F9 108.0(3)
F8 C28 S3 111.0(2)
F7 C28 S3 111.64(18)
F9 C28 S3 110.90(17)
N8 C30 C29 178.4(2)

loop_
_geom_bond_atom_site_label_1
_geom_bond_atom_site_label_2
_geom_bond_distance
Tb1 O4 2.3413(13)
Tb1 O2 2.3474(13)
Tb1 O3 2.3575(13)
Tb1 O1 2.4136(14)
Tb1 O5 2.4215(13)
Tb1 N2 2.6160(16)
Tb1 N4 2.6345(16)
Tb1 N3 2.7053(16)
Tb1 N1 2.7154(15)
S1 O7 1.4294(17)
S1 O6 1.4362(16)
S1 O5 1.4646(14)
S1 C26 1.820(2)
S2 O9 1.4277(15)
S2 O10 1.4374(16)
S2 O8 1.4510(15)
S2 C27 1.845(2)
S3 O13 1.4216(16)
S3 O11 1.4413(17)
S3 O12 1.4448(15)
S3 C28 1.834(3)
F1 C26 1.332(3)
F2 C26 1.325(3)
F3 C26 1.326(3)
F4 C27 1.321(3)
F5 C27 1.337(3)
F6 C27 1.331(3)
F7 C28 1.328(3)
F8 C28 1.321(4)
F9 C28 1.331(3)
O2 C12 1.255(2)
O3 C17 1.249(2)
O4 C22 1.253(2)
N1 C1 1.486(3)
N1 C8 1.490(3)
N1 C9 1.498(2)
N2 C11 1.481(2)
N2 C2 1.490(2)
N2 C3 1.492(2)
N3 C16 1.479(2)
N3 C5 1.488(2)
N3 C4 1.489(2)
N4 C21 1.480(2)
N4 C6 1.490(2)
N4 C7 1.490(2)
N5 C12 1.315(2)
N5 C13 1.473(2)
N6 C17 1.318(2)
N6 C18 1.473(3)
N7 C22 1.315(2)
N7 C23 1.479(2)
N8 C30 1.128(3)
C1 C2 1.513(3)
C3 C4 1.509(3)
C5 C6 1.515(3)
C7 C8 1.517(3)
C9 C10 1.531(3)
C11 C12 1.512(3)
C13 C14 1.518(3)
C13 C15 1.520(3)
C16 C17 1.510(3)
C18 C19 1.415(9)
C18 C20 1.598(8)
C21 C22 1.517(3)
C23 C24 1.513(3)
C23 C25 1.521(3)
C29 C30 1.451(3)

loop_
_geom_hbond_atom_site_label_D
_geom_hbond_atom_site_label_H
_geom_hbond_atom_site_label_A
_geom_hbond_distance_DH
_geom_hbond_distance_HA
_geom_hbond_distance_DA
_geom_hbond_angle_DHA
O1 H1W N8 0.849(17) 2.040(17) 2.885(2) 173(3)
O1 H2W O6 0.862(17) 1.97(2) 2.773(2) 155(3)
N5 H5 O12 0.841(16) 2.042(17) 2.880(2) 174(2)
N6 H6 O8 0.851(16) 2.100(17) 2.949(2) 175(2)
